data_7035144
loop_
_publ_author_name
'Guo, Bing'
'Zhang, Xiao'
'Yu, Jie-Hui'
'Xu, Ji-Qing'

_publ_section_title
;
 New organically templated thiocyanatocadmates and chlorocuprate(ii):
 synthesis and structural characterization.
;
_journal_issue 25
_journal_name_full 'Dalton transactions (Cambridge, England : 2003)'
_journal_page_first 11470
_journal_page_last 11481
_journal_paper_doi 10.1039/c5dt01355k
_journal_volume 44
_journal_year 2015
_chemical_formula_sum 'C16 H26 Cd2 Cl0 N8 O0 S6'
_chemical_formula_weight 747.63
_chemical_name_systematic
; 
 ? 
;
_space_group_IT_number 14
_symmetry_cell_setting monoclinic
_symmetry_space_group_name_Hall '-P 2ybc'
_symmetry_space_group_name_H-M 'P 1 21/c 1'
_atom_sites_solution_hydrogens geom
_atom_sites_solution_primary direct
_atom_sites_solution_secondary difmap
_audit_creation_method SHELXL-97
_audit_update_record
;
2015-04-07 deposited with the CCDC.
2015-05-13 downloaded from the CCDC.
;
_cell_angle_alpha 90.00
_cell_angle_beta 128.416(3)
_cell_angle_gamma 90.00
_cell_formula_units_Z 2
_cell_length_a 10.5331(6)
_cell_length_b 11.2159(6)
_cell_length_c 15.0643(7)
_cell_measurement_temperature 293(2)
_cell_volume 1394.41(14)
_computing_cell_refinement 'Bruker SMAR'
_computing_data_collection 'Bruker SMAR'
_computing_data_reduction 'Bruker SMAR'
_computing_publication_material 'Bruker SHELXTL'
_computing_structure_refinement 'SHELXL-97 (Sheldrick, 1997)'
_computing_structure_solution 'SHELXS-97 (Sheldrick, 1990)'
_diffrn_ambient_temperature 293(2)
_diffrn_detector_area_resol_mean 9.00cm
_diffrn_measured_fraction_theta_full 0.999
_diffrn_measured_fraction_theta_max 0.999
_diffrn_measurement_device_type 'CCD area detector'
_diffrn_measurement_method 'phi and omega scans'
_diffrn_radiation_monochromator graphite
_diffrn_radiation_source 'fine-focus sealed tube'
_diffrn_radiation_type MoK\a
_diffrn_radiation_wavelength 0.71073
_diffrn_reflns_av_R_equivalents 0.0583
_diffrn_reflns_av_sigmaI/netI 0.0360
_diffrn_reflns_limit_h_max 9
_diffrn_reflns_limit_h_min -12
_diffrn_reflns_limit_k_max 13
_diffrn_reflns_limit_k_min -12
_diffrn_reflns_limit_l_max 17
_diffrn_reflns_limit_l_min -17
_diffrn_reflns_number 7690
_diffrn_reflns_theta_full 25.01
_diffrn_reflns_theta_max 25.01
_diffrn_reflns_theta_min 2.47
_diffrn_standards_decay_% none
_diffrn_standards_interval_count none
_diffrn_standards_interval_time none
_diffrn_standards_number none
_exptl_absorpt_coefficient_mu 1.995
_exptl_absorpt_correction_T_max 0.787
_exptl_absorpt_correction_T_min 0.772
_exptl_absorpt_correction_type empirical
_exptl_absorpt_process_details SADABS
_exptl_crystal_colour Colorless
_exptl_crystal_density_diffrn 1.781
_exptl_crystal_density_method 'not measured'
_exptl_crystal_description Needle
_exptl_crystal_F_000 740
_exptl_crystal_size_max 0.13
_exptl_crystal_size_mid 0.12
_exptl_crystal_size_min 0.12
_refine_diff_density_max 0.500
_refine_diff_density_min -2.025
_refine_diff_density_rms 0.213
_refine_ls_extinction_method none
_refine_ls_goodness_of_fit_ref 1.198
_refine_ls_hydrogen_treatment mixed
_refine_ls_matrix_type full
_refine_ls_number_parameters 145
_refine_ls_number_reflns 2457
_refine_ls_number_restraints 0
_refine_ls_restrained_S_all 1.198
_refine_ls_R_factor_all 0.0351
_refine_ls_R_factor_gt 0.0329
_refine_ls_shift/su_max 0.001
_refine_ls_shift/su_mean 0.000
_refine_ls_structure_factor_coef Fsqd
_refine_ls_weighting_details 'calc w=1/[\s^2^(Fo^2^)+(0.0500P)^2^+0.5033P] where P=(Fo^2^+2Fc^2^)/3'
_refine_ls_weighting_scheme calc
_refine_ls_wR_factor_gt 0.0833
_refine_ls_wR_factor_ref 0.0859
_reflns_number_gt 2274
_reflns_number_total 2457
_reflns_threshold_expression >2sigma(I)
_cod_data_source_file c5dt01355k2.cif
_cod_data_source_block 3
_cod_depositor_comments
;
The following automatic conversions were performed:

'_symmetry_cell_setting' value 'Monoclinic' changed to 'monoclinic'
according to
/usr/data/users/saulius/crontab/automatic-downloads/rss-feeds/RSC/lib/dictionaries/cif_core.dic
dictionary named 'cif_core.dic' version 2.4.2 from 2011-04-26.

Automatic conversion script
Id: cif_fix_values 3271 2015-04-21 07:52:19Z andrius 

 Adding full bibliography for 7035142--7035147.cif.
;
_cod_original_cell_volume 1394.41(13)
_cod_original_sg_symbol_H-M P2(1)/c
_cod_database_code 7035144

loop_
_symmetry_equiv_pos_as_xyz
'x, y, z'
'-x, y+1/2, -z+1/2'
'-x, -y, -z'
'x, -y-1/2, z-1/2'

loop_
_atom_site_label
_atom_site_type_symbol
_atom_site_fract_x
_atom_site_fract_y
_atom_site_fract_z
_atom_site_U_iso_or_equiv
_atom_site_adp_type
_atom_site_occupancy
_atom_site_symmetry_multiplicity
_atom_site_calc_flag
_atom_site_refinement_flags
Cd1 Cd 0.35102(2) -0.023491(19) -0.385698(16) 0.03035(13) Uani 1 1 d .
S1 S 0.26970(9) -0.16596(7) -0.55789(7) 0.0379(2) Uani 1 1 d .
S2 S 0.62157(10) -0.13513(7) -0.20751(7) 0.0414(2) Uani 1 1 d .
S3 S 0.19663(11) -0.17133(9) -0.34047(8) 0.0499(2) Uani 1 1 d .
N1 N 0.4825(3) -0.0880(3) -0.5982(2) 0.0421(6) Uani 1 1 d .
N2 N 0.5865(4) -0.3786(2) -0.2597(2) 0.0400(6) Uani 1 1 d .
N3 N -0.1239(3) -0.0914(3) -0.4958(2) 0.0450(6) Uani 1 1 d .
N4 N -0.2834(3) -0.4459(2) -0.38475(19) 0.0278(5) Uani 1 1 d .
H4 H -0.2973 -0.4514 -0.3310 0.080 Uiso 1 1 calc R
C1 C 0.3932(3) -0.1178(2) -0.5828(2) 0.0296(6) Uani 1 1 d .
C2 C 0.5962(3) -0.2773(3) -0.2397(2) 0.0317(6) Uani 1 1 d .
C3 C 0.0081(4) -0.1233(3) -0.4334(3) 0.0363(7) Uani 1 1 d .
C4 C -0.4193(4) -0.5154(3) -0.4859(3) 0.0347(7) Uani 1 1 d .
H4A H -0.3989 -0.6001 -0.4702 0.042 Uiso 1 1 calc R
H4B H -0.4234 -0.4978 -0.5507 0.042 Uiso 1 1 calc R
C5 C -0.1206(4) -0.5033(3) -0.3349(3) 0.0387(7) Uani 1 1 d .
H5A H -0.0367 -0.4627 -0.2650 0.046 Uiso 1 1 calc R
H5B H -0.1229 -0.5857 -0.3163 0.046 Uiso 1 1 calc R
C6 C -0.0768(5) -0.5002(4) -0.4132(4) 0.0571(10) Uani 1 1 d .
H6A H 0.0268 -0.5374 -0.3768 0.086 Uiso 1 1 calc R
H6B H -0.0718 -0.4189 -0.4307 0.086 Uiso 1 1 calc R
H6C H -0.1575 -0.5422 -0.4818 0.086 Uiso 1 1 calc R
C7 C -0.2916(4) -0.3149(3) -0.4113(2) 0.0332(6) Uani 1 1 d .
H7A H -0.2892 -0.3062 -0.4743 0.040 Uiso 1 1 calc R
H7B H -0.3939 -0.2828 -0.4348 0.040 Uiso 1 1 calc R
C8 C -0.1552(4) -0.2435(3) -0.3125(3) 0.0443(7) Uani 1 1 d .
H8A H -0.1665 -0.1613 -0.3343 0.066 Uiso 1 1 calc R
H8B H -0.0536 -0.2736 -0.2898 0.066 Uiso 1 1 calc R
H8C H -0.1585 -0.2499 -0.2504 0.066 Uiso 1 1 calc R

loop_
_atom_site_aniso_label
_atom_site_aniso_U_11
_atom_site_aniso_U_22
_atom_site_aniso_U_33
_atom_site_aniso_U_23
_atom_site_aniso_U_13
_atom_site_aniso_U_12
Cd1 0.03654(18) 0.02911(19) 0.03360(18) 0.00171(7) 0.02584(14) 0.00165(7)
S1 0.0410(4) 0.0385(4) 0.0436(4) -0.0113(3) 0.0309(4) -0.0115(3)
S2 0.0428(4) 0.0311(4) 0.0366(4) -0.0040(3) 0.0179(4) 0.0030(3)
S3 0.0406(5) 0.0566(5) 0.0610(5) 0.0295(4) 0.0358(4) 0.0129(4)
N1 0.0530(16) 0.0411(15) 0.0470(15) -0.0079(12) 0.0385(14) -0.0091(12)
N2 0.0614(18) 0.0288(15) 0.0414(14) 0.0031(11) 0.0376(14) -0.0001(11)
N3 0.0402(16) 0.0439(16) 0.0522(16) 0.0101(13) 0.0294(14) 0.0056(13)
N4 0.0268(12) 0.0271(11) 0.0266(11) -0.0006(9) 0.0151(10) -0.0019(10)
C1 0.0368(15) 0.0249(13) 0.0273(13) -0.0001(11) 0.0200(12) 0.0022(11)
C2 0.0383(15) 0.0360(18) 0.0268(13) 0.0029(11) 0.0231(12) 0.0014(12)
C3 0.0428(18) 0.0321(16) 0.0443(16) 0.0087(13) 0.0323(15) 0.0016(13)
C4 0.0298(16) 0.0316(16) 0.0372(16) -0.0106(12) 0.0180(14) -0.0056(11)
C5 0.0310(17) 0.0367(15) 0.0388(18) 0.0087(13) 0.0169(15) 0.0076(13)
C6 0.050(2) 0.068(2) 0.067(3) 0.014(2) 0.043(2) 0.0189(19)
C7 0.0341(15) 0.0290(14) 0.0345(14) 0.0020(11) 0.0203(13) 0.0007(11)
C8 0.0465(18) 0.0393(18) 0.0516(18) -0.0114(15) 0.0328(16) -0.0137(14)

loop_
_atom_type_symbol
_atom_type_description
_atom_type_scat_dispersion_real
_atom_type_scat_dispersion_imag
_atom_type_scat_source
C C 0.0033 0.0016 'International Tables Vol C Tables 4.2.6.8 and 6.1.1.4'
H H 0.0000 0.0000 'International Tables Vol C Tables 4.2.6.8 and 6.1.1.4'
Cd Cd -0.8075 1.2024 'International Tables Vol C Tables 4.2.6.8 and 6.1.1.4'
Cl Cl 0.1484 0.1585 'International Tables Vol C Tables 4.2.6.8 and 6.1.1.4'
N N 0.0061 0.0033 'International Tables Vol C Tables 4.2.6.8 and 6.1.1.4'
O O 0.0106 0.0060 'International Tables Vol C Tables 4.2.6.8 and 6.1.1.4'
S S 0.1246 0.1234 'International Tables Vol C Tables 4.2.6.8 and 6.1.1.4'

loop_
_geom_angle_atom_site_label_1
_geom_angle_atom_site_label_2
_geom_angle_atom_site_label_3
_geom_angle
_geom_angle_site_symmetry_1
_geom_angle_site_symmetry_3
N1 Cd1 N3 96.19(10) 3_654 3_554
N1 Cd1 N2 86.27(9) 3_654 2_654
N3 Cd1 N2 83.95(10) 3_554 2_654
N1 Cd1 S3 171.28(8) 3_654 .
N3 Cd1 S3 92.36(7) 3_554 .
N2 Cd1 S3 92.92(7) 2_654 .
N1 Cd1 S1 91.61(7) 3_654 .
N3 Cd1 S1 91.72(8) 3_554 .
N2 Cd1 S1 174.94(7) 2_654 .
S3 Cd1 S1 89.87(3) . .
N1 Cd1 S2 87.37(8) 3_654 .
N3 Cd1 S2 166.83(8) 3_554 .
N2 Cd1 S2 83.64(7) 2_654 .
S3 Cd1 S2 83.90(3) . .
S1 Cd1 S2 100.87(3) . .
C1 S1 Cd1 101.57(10) . .
C2 S2 Cd1 106.12(10) . .
C3 S3 Cd1 100.48(10) . .
C1 N1 Cd1 163.4(3) . 3_654
C2 N2 Cd1 118.8(2) . 2_644
C3 N3 Cd1 163.3(3) . 3_554
C4 N4 C7 111.9(2) . .
C4 N4 C5 110.5(2) . .
C7 N4 C5 113.8(2) . .
C4 N4 H4 106.7 . .
C7 N4 H4 106.7 . .
C5 N4 H4 106.7 . .
N1 C1 S1 177.5(3) . .
N2 C2 S2 176.6(3) . .
N3 C3 S3 177.8(3) . .
N4 C4 C4 111.2(3) . 3_444
N4 C4 H4A 109.4 . .
C4 C4 H4A 109.4 3_444 .
N4 C4 H4B 109.4 . .
C4 C4 H4B 109.4 3_444 .
H4A C4 H4B 108.0 . .
C6 C5 N4 113.7(3) . .
C6 C5 H5A 108.8 . .
N4 C5 H5A 108.8 . .
C6 C5 H5B 108.8 . .
N4 C5 H5B 108.8 . .
H5A C5 H5B 107.7 . .
C5 C6 H6A 109.5 . .
C5 C6 H6B 109.5 . .
H6A C6 H6B 109.5 . .
C5 C6 H6C 109.5 . .
H6A C6 H6C 109.5 . .
H6B C6 H6C 109.5 . .
C8 C7 N4 113.2(2) . .
C8 C7 H7A 108.9 . .
N4 C7 H7A 108.9 . .
C8 C7 H7B 108.9 . .
N4 C7 H7B 108.9 . .
H7A C7 H7B 107.8 . .
C7 C8 H8A 109.5 . .
C7 C8 H8B 109.5 . .
H8A C8 H8B 109.5 . .
C7 C8 H8C 109.5 . .
H8A C8 H8C 109.5 . .
H8B C8 H8C 109.5 . .

loop_
_geom_bond_atom_site_label_1
_geom_bond_atom_site_label_2
_geom_bond_distance
_geom_bond_site_symmetry_2
Cd1 N1 2.286(3) 3_654
Cd1 N3 2.295(3) 3_554
Cd1 N2 2.466(3) 2_654
Cd1 S3 2.6898(9) .
Cd1 S1 2.6934(8) .
Cd1 S2 2.7181(8) .
S1 C1 1.652(3) .
S2 C2 1.640(3) .
S3 C3 1.654(3) .
N1 C1 1.150(4) .
N1 Cd1 2.286(3) 3_654
N2 C2 1.163(4) .
N2 Cd1 2.466(3) 2_644
N3 C3 1.149(4) .
N3 Cd1 2.295(3) 3_554
N4 C4 1.506(4) .
N4 C7 1.511(4) .
N4 C5 1.523(4) .
N4 H4 0.9100 .
C4 C4 1.513(6) 3_444
C4 H4A 0.9700 .
C4 H4B 0.9700 .
C5 C6 1.510(6) .
C5 H5A 0.9700 .
C5 H5B 0.9700 .
C6 H6A 0.9600 .
C6 H6B 0.9600 .
C6 H6C 0.9600 .
C7 C8 1.505(4) .
C7 H7A 0.9700 .
C7 H7B 0.9700 .
C8 H8A 0.9600 .
C8 H8B 0.9600 .
C8 H8C 0.9600 .
